data_1520052
loop_
_publ_author_name
'Hutchins, Kristin M.'
'Groeneman, Ryan H.'
'Reinheimer, Eric W.'
'Swenson, Dale C.'
'MacGillivray, Leonard R.'

_publ_section_title
;
 Achieving dynamic behaviour and thermal expansion in the organic solid
 state via co-crystallization
;
_journal_issue 8
_journal_name_full 'Chem. Sci.'
_journal_page_first 4717
_journal_paper_doi 10.1039/C5SC00988J
_journal_volume 6
_journal_year 2015
_chemical_formula_moiety 'C11 H9 N3'
_chemical_formula_sum 'C11 H9 N3'
_chemical_formula_weight 183.21
_chemical_name_common '4PAzP 290'
_chemical_name_systematic '4-pyridylazophenyl'
_space_group_crystal_system orthorhombic
_space_group_IT_number 19
_space_group_name_Hall 'P 2ac 2ab'
_space_group_name_H-M_alt 'P 21 21 21'
_symmetry_space_group_name_Hall 'P 2ac 2ab'
_symmetry_space_group_name_H-M 'P 21 21 21'
_atom_sites_solution_hydrogens geom
_atom_sites_solution_primary direct
_atom_sites_solution_secondary difmap
_audit_creation_method
;
SHELXL-97 and text editor.
;
_audit_update_record
;
2015-03-05 deposited with the CCDC.
2015-05-26 downloaded from the CCDC.
;
_cell_angle_alpha 90.00
_cell_angle_beta 90.00
_cell_angle_gamma 90.00
_cell_formula_units_Z 4
_cell_length_a 5.911(9)
_cell_length_b 7.496(11)
_cell_length_c 21.82(3)
_cell_measurement_reflns_used 1425
_cell_measurement_temperature 290(2)
_cell_measurement_theta_max 27.4
_cell_measurement_theta_min 3.3
_cell_volume 967(2)
_computing_cell_refinement 'CrystalClear-SM Expert (Rigaku, 2011)'
_computing_data_collection 'CrystalClear-SM Expert (Rigaku, 2011)'
_computing_data_reduction 'CrystalClear-SM Expert (Rigaku, 2011)'
_computing_molecular_graphics 'Olex2 (Dolomanov et al., 2009)'
_computing_publication_material 'Olex2 (Dolomanov et al., 2009)'
_computing_structure_refinement 'SHELXL-97 (Sheldrick, 1997)'
_computing_structure_solution 'SHELXS-97 (Sheldrick, 1990)'
_diffrn_ambient_temperature 290(2)
_diffrn_detector_area_resol_mean 9
_diffrn_measured_fraction_theta_full 0.994
_diffrn_measured_fraction_theta_max 0.994
_diffrn_measurement_device_type 'Rigaku Mercury2 (2x2 bin mode)'
_diffrn_measurement_method 'profile data from \w-scans'
_diffrn_radiation_monochromator graphite
_diffrn_radiation_source 'fine-focus sealed tube'
_diffrn_radiation_type MoK\a
_diffrn_radiation_wavelength 0.71075
_diffrn_reflns_av_R_equivalents 0.0481
_diffrn_reflns_av_sigmaI/netI 0.0451
_diffrn_reflns_limit_h_max 7
_diffrn_reflns_limit_h_min -7
_diffrn_reflns_limit_k_max 9
_diffrn_reflns_limit_k_min -9
_diffrn_reflns_limit_l_max 27
_diffrn_reflns_limit_l_min -28
_diffrn_reflns_number 7882
_diffrn_reflns_theta_full 27.48
_diffrn_reflns_theta_max 27.48
_diffrn_reflns_theta_min 3.30
_exptl_absorpt_coefficient_mu 0.079
_exptl_absorpt_correction_T_max 0.9828
_exptl_absorpt_correction_T_min 0.9549
_exptl_absorpt_correction_type multi-scan
_exptl_absorpt_process_details 'REQAB (Rigaku, 1998)'
_exptl_crystal_colour orange
_exptl_crystal_density_diffrn 1.259
_exptl_crystal_density_method 'not measured'
_exptl_crystal_description platelet
_exptl_crystal_F_000 384
_exptl_crystal_size_max 0.59
_exptl_crystal_size_mid 0.45
_exptl_crystal_size_min 0.22
_refine_diff_density_max 0.228
_refine_diff_density_min -0.160
_refine_diff_density_rms 0.042
_refine_ls_abs_structure_details 'Flack H D (1983), Acta Cryst. A39, 876-881'
_refine_ls_abs_structure_Flack -1(5)
_refine_ls_extinction_method none
_refine_ls_goodness_of_fit_ref 1.002
_refine_ls_hydrogen_treatment constr
_refine_ls_matrix_type full
_refine_ls_number_parameters 254
_refine_ls_number_reflns 2201
_refine_ls_number_restraints 441
_refine_ls_restrained_S_all 0.945
_refine_ls_R_factor_all 0.1081
_refine_ls_R_factor_gt 0.0549
_refine_ls_shift/su_max 0.023
_refine_ls_shift/su_mean 0.003
_refine_ls_structure_factor_coef Fsqd
_refine_ls_weighting_details 'calc w=1/[\s^2^(Fo^2^)+(0.0690P)^2^+0.0000P] where P=(Fo^2^+2Fc^2^)/3'
_refine_ls_weighting_scheme calc
_refine_ls_wR_factor_gt 0.1210
_refine_ls_wR_factor_ref 0.1439
_reflns_number_gt 1214
_reflns_number_total 2201
_reflns_threshold_expression >2sigma(I)
_cod_data_source_file c5sc00988j2.cif
_cod_data_source_block pap290
_cod_depositor_comments
;
The following automatic conversions were performed:
'__audit_creation_method' tag replaced with '_audit_creation_method'
tag.

Automatic conversion script
Id: cif_correct_tags 3376 2015-05-07 07:48:27Z andrius 

 Adding full bibliography for 1520043--1520052.cif.
;
_cod_database_code 1520052

loop_
_symmetry_equiv_pos_as_xyz
'x, y, z'
'-x+1/2, -y, z+1/2'
'x+1/2, -y+1/2, -z'
'-x, y+1/2, -z+1/2'

loop_
_atom_site_label
_atom_site_type_symbol
_atom_site_fract_x
_atom_site_fract_y
_atom_site_fract_z
_atom_site_U_iso_or_equiv
_atom_site_adp_type
_atom_site_occupancy
_atom_site_symmetry_multiplicity
_atom_site_calc_flag
_atom_site_refinement_flags
_atom_site_disorder_assembly
_atom_site_disorder_group
N1A N -0.0504(5) 0.3389(5) 0.06068(11) 0.0629(9) Uani 0.869(4) 1 d PDU A 1
C1A C -0.1798(6) 0.4056(5) 0.10545(15) 0.0636(9) Uani 0.869(4) 1 d PDU A 1
H1A H -0.3189 0.4543 0.0947 0.076 Uiso 0.869(4) 1 calc PR A 1
C2A C -0.1199(5) 0.4069(5) 0.16687(13) 0.0559(8) Uani 0.869(4) 1 d PDU A 1
H2A H -0.2177 0.4525 0.1964 0.067 Uiso 0.869(4) 1 calc PR A 1
C3A C 0.1494(6) 0.2701(6) 0.07826(15) 0.0636(9) Uani 0.869(4) 1 d PDU A 1
H3A H 0.2427 0.2223 0.0481 0.076 Uiso 0.869(4) 1 calc PR A 1
C4A C 0.2251(6) 0.2659(5) 0.13788(14) 0.0578(8) Uani 0.869(4) 1 d PDU A 1
H4A H 0.3642 0.2154 0.1476 0.069 Uiso 0.869(4) 1 calc PR A 1
C5A C 0.0886(5) 0.3387(5) 0.18312(11) 0.0501(7) Uani 0.869(4) 1 d PDU A 1
N2A N 0.1465(4) 0.3511(3) 0.24719(9) 0.0599(7) Uani 0.869(4) 1 d PDU A 1
N3A N 0.3476(4) 0.3166(3) 0.25832(10) 0.0593(7) Uani 0.869(4) 1 d PDU A 1
C6A C 0.4076(5) 0.3307(4) 0.32154(12) 0.0504(7) Uani 0.869(4) 1 d PDU A 1
C7A C 0.2735(6) 0.4113(5) 0.36619(14) 0.0564(8) Uani 0.869(4) 1 d PDU A 1
H7A H 0.1350 0.4616 0.3556 0.068 Uiso 0.869(4) 1 calc PR A 1
C8A C 0.3476(5) 0.4161(6) 0.42643(14) 0.0638(9) Uani 0.869(4) 1 d PDU A 1
H8A H 0.2581 0.4688 0.4564 0.077 Uiso 0.869(4) 1 calc PR A 1
C9A C 0.6156(5) 0.2604(5) 0.33702(13) 0.0590(8) Uani 0.869(4) 1 d PDU A 1
H9A H 0.7078 0.2118 0.3068 0.071 Uiso 0.869(4) 1 calc PR A 1
C10A C 0.6879(6) 0.2622(6) 0.39798(15) 0.0638(9) Uani 0.869(4) 1 d PDU A 1
H10A H 0.8247 0.2096 0.4088 0.077 Uiso 0.869(4) 1 calc PR A 1
C11A C 0.5547(6) 0.3426(6) 0.44205(13) 0.0652(10) Uani 0.869(4) 1 d PDU A 1
H11A H 0.6043 0.3475 0.4825 0.078 Uiso 0.869(4) 1 calc PR A 1
N1B N -0.119(3) 0.358(4) 0.0698(8) 0.059(3) Uani 0.131(4) 1 d PDU A 2
C1B C -0.180(3) 0.414(3) 0.1257(10) 0.059(3) Uani 0.131(4) 1 d PDU A 2
H1B H -0.3183 0.4727 0.1295 0.070 Uiso 0.131(4) 1 calc PR A 2
C2B C -0.052(3) 0.391(3) 0.1782(7) 0.054(3) Uani 0.131(4) 1 d PDU A 2
H2B H -0.1038 0.4318 0.2160 0.064 Uiso 0.131(4) 1 calc PR A 2
C3B C 0.078(4) 0.270(4) 0.0672(6) 0.061(3) Uani 0.131(4) 1 d PDU A 2
H3B H 0.1235 0.2255 0.0293 0.073 Uiso 0.131(4) 1 calc PR A 2
C4B C 0.219(3) 0.242(4) 0.1165(6) 0.055(3) Uani 0.131(4) 1 d PDU A 2
H4B H 0.3537 0.1798 0.1119 0.066 Uiso 0.131(4) 1 calc PR A 2
C5B C 0.155(3) 0.307(4) 0.1733(6) 0.054(2) Uani 0.131(4) 1 d PDU A 2
N2B N 0.286(2) 0.289(2) 0.2287(5) 0.056(2) Uani 0.131(4) 1 d PDU A 2
N3B N 0.215(2) 0.375(2) 0.2728(5) 0.058(2) Uani 0.131(4) 1 d PDU A 2
C6B C 0.344(2) 0.362(2) 0.3276(5) 0.054(2) Uani 0.131(4) 1 d PDU A 2
C7B C 0.277(4) 0.439(4) 0.3832(7) 0.058(3) Uani 0.131(4) 1 d PDU A 2
H7B H 0.1401 0.4997 0.3860 0.069 Uiso 0.131(4) 1 calc PR A 2
C8B C 0.416(4) 0.423(4) 0.4338(7) 0.060(3) Uani 0.131(4) 1 d PDU A 2
H8B H 0.3791 0.4832 0.4698 0.072 Uiso 0.131(4) 1 calc PR A 2
C9B C 0.539(3) 0.264(3) 0.3248(8) 0.058(3) Uani 0.131(4) 1 d PDU A 2
H9B H 0.5800 0.2084 0.2883 0.069 Uiso 0.131(4) 1 calc PR A 2
C10B C 0.678(3) 0.246(4) 0.3763(11) 0.057(3) Uani 0.131(4) 1 d PDU A 2
H10B H 0.8156 0.1857 0.3736 0.068 Uiso 0.131(4) 1 calc PR A 2
C11B C 0.609(4) 0.319(5) 0.4313(8) 0.062(3) Uani 0.131(4) 1 d PDU A 2
H11B H 0.6924 0.2981 0.4667 0.075 Uiso 0.131(4) 1 calc PR A 2

loop_
_atom_site_aniso_label
_atom_site_aniso_U_11
_atom_site_aniso_U_22
_atom_site_aniso_U_33
_atom_site_aniso_U_23
_atom_site_aniso_U_13
_atom_site_aniso_U_12
N1A 0.065(2) 0.0722(18) 0.0516(14) 0.0009(13) -0.0008(13) -0.0006(17)
C1A 0.0658(18) 0.0697(19) 0.055(2) 0.0032(19) -0.0067(16) -0.0017(16)
C2A 0.0516(18) 0.0612(16) 0.0550(17) 0.0029(14) -0.0041(15) 0.0020(16)
C3A 0.063(2) 0.0713(18) 0.0562(18) -0.0023(16) 0.0072(16) 0.003(2)
C4A 0.0619(17) 0.063(2) 0.0490(19) -0.0017(17) 0.0013(15) 0.0045(14)
C5A 0.0508(19) 0.0525(18) 0.0469(15) 0.0028(12) -0.0001(13) -0.0034(15)
N2A 0.0576(15) 0.0676(14) 0.0545(16) 0.0006(13) -0.0003(11) -0.0013(12)
N3A 0.0581(15) 0.0626(14) 0.0573(15) -0.0004(12) -0.0025(12) 0.0046(12)
C6A 0.0540(18) 0.0465(15) 0.0507(15) 0.0003(12) -0.0021(13) 0.0033(14)
C7A 0.0584(16) 0.059(2) 0.0521(18) -0.0032(17) -0.0036(14) 0.0039(14)
C8A 0.068(2) 0.0679(18) 0.0559(16) -0.0069(14) -0.0049(15) 0.006(2)
C9A 0.056(2) 0.0618(16) 0.0586(19) -0.0014(15) -0.0034(17) 0.0055(17)
C10A 0.0643(18) 0.0630(19) 0.064(2) -0.004(2) -0.0120(17) 0.0039(15)
C11A 0.075(2) 0.063(2) 0.0571(17) -0.0035(15) -0.0094(16) 0.0052(19)
N1B 0.060(5) 0.068(5) 0.050(5) -0.003(5) 0.004(5) 0.000(5)
C1B 0.058(5) 0.067(4) 0.051(5) -0.002(5) 0.003(5) 0.000(4)
C2B 0.056(5) 0.061(5) 0.044(5) 0.000(5) -0.006(5) -0.003(5)
C3B 0.063(6) 0.072(5) 0.049(5) -0.001(5) 0.011(5) -0.002(5)
C4B 0.056(5) 0.066(5) 0.044(5) -0.007(5) 0.016(5) 0.005(5)
C5B 0.054(4) 0.062(4) 0.047(4) -0.001(4) 0.002(4) 0.004(4)
N2B 0.056(4) 0.059(4) 0.055(4) -0.004(4) -0.002(4) 0.007(4)
N3B 0.058(4) 0.059(4) 0.057(4) 0.000(4) -0.004(4) 0.005(4)
C6B 0.056(4) 0.056(4) 0.051(4) 0.000(4) -0.004(4) 0.004(4)
C7B 0.062(5) 0.060(5) 0.052(5) -0.013(5) -0.005(5) 0.006(5)
C8B 0.064(5) 0.064(4) 0.052(4) -0.009(4) -0.010(4) 0.003(5)
C9B 0.060(5) 0.062(5) 0.051(5) -0.001(5) -0.010(5) 0.002(5)
C10B 0.059(5) 0.056(5) 0.056(5) -0.007(5) -0.009(5) 0.009(5)
C11B 0.064(5) 0.064(5) 0.059(5) -0.005(4) -0.012(4) 0.003(4)

loop_
_atom_type_symbol
_atom_type_description
_atom_type_scat_dispersion_real
_atom_type_scat_dispersion_imag
_atom_type_scat_source
C C 0.0033 0.0016 'International Tables Vol C Tables 4.2.6.8 and 6.1.1.4'
H H 0.0000 0.0000 'International Tables Vol C Tables 4.2.6.8 and 6.1.1.4'
N N 0.0061 0.0033 'International Tables Vol C Tables 4.2.6.8 and 6.1.1.4'

loop_
_geom_angle_atom_site_label_1
_geom_angle_atom_site_label_2
_geom_angle_atom_site_label_3
_geom_angle
C1A N1A C3A 115.9(2)
N1A C1A C2A 124.3(3)
N1A C1A H1A 117.9
C2A C1A H1A 117.9
C5A C2A C1A 118.3(3)
C5A C2A H2A 120.9
C1A C2A H2A 120.9
N1A C3A C4A 124.3(3)
N1A C3A H3A 117.8
C4A C3A H3A 117.8
C3A C4A C5A 118.3(3)
C3A C4A H4A 120.8
C5A C4A H4A 120.8
C4A C5A C2A 118.8(2)
C4A C5A N2A 125.3(3)
C2A C5A N2A 115.9(3)
N3A N2A C5A 113.8(2)
N2A N3A C6A 114.3(2)
C9A C6A C7A 120.1(3)
C9A C6A N3A 115.4(3)
C7A C6A N3A 124.5(3)
C8A C7A C6A 119.6(3)
C8A C7A H7A 120.2
C6A C7A H7A 120.2
C11A C8A C7A 120.2(3)
C11A C8A H8A 119.9
C7A C8A H8A 119.9
C6A C9A C10A 120.2(3)
C6A C9A H9A 119.9
C10A C9A H9A 119.9
C11A C10A C9A 119.5(3)
C11A C10A H10A 120.3
C9A C10A H10A 120.3
C10A C11A C8A 120.4(3)
C10A C11A H11A 119.8
C8A C11A H11A 119.8
C1B N1B C3B 115.4(7)
N1B C1B C2B 124.5(7)
N1B C1B H1B 117.8
C2B C1B H1B 117.8
C5B C2B C1B 118.6(7)
C5B C2B H2B 120.7
C1B C2B H2B 120.7
N1B C3B C4B 124.5(7)
N1B C3B H3B 117.8
C4B C3B H3B 117.7
C3B C4B C5B 118.7(7)
C3B C4B H4B 120.6
C5B C4B H4B 120.6
C2B C5B C4B 118.2(6)
C2B C5B N2B 117.1(8)
C4B C5B N2B 124.6(8)
N3B N2B C5B 114.9(8)
N2B N3B C6B 116.1(8)
C9B C6B C7B 119.9(6)
C9B C6B N3B 116.7(8)
C7B C6B N3B 123.3(8)
C8B C7B C6B 119.4(7)
C8B C7B H7B 120.3
C6B C7B H7B 120.3
C7B C8B C11B 120.3(7)
C7B C8B H8B 119.8
C11B C8B H8B 119.8
C6B C9B C10B 120.7(7)
C6B C9B H9B 119.7
C10B C9B H9B 119.7
C11B C10B C9B 119.1(7)
C11B C10B H10B 120.5
C9B C10B H10B 120.5
C10B C11B C8B 120.2(7)
C10B C11B H11B 119.9
C8B C11B H11B 119.9

loop_
_geom_bond_atom_site_label_1
_geom_bond_atom_site_label_2
_geom_bond_distance
N1A C1A 1.337(4)
N1A C3A 1.345(4)
C1A C2A 1.386(4)
C1A H1A 0.9300
C2A C5A 1.380(4)
C2A H2A 0.9300
C3A C4A 1.376(4)
C3A H3A 0.9300
C4A C5A 1.387(4)
C4A H4A 0.9300
C5A N2A 1.442(3)
N2A N3A 1.241(3)
N3A C6A 1.428(4)
C6A C9A 1.379(4)
C6A C7A 1.394(4)
C7A C8A 1.386(4)
C7A H7A 0.9300
C8A C11A 1.385(4)
C8A H8A 0.9300
C9A C10A 1.397(4)
C9A H9A 0.9300
C10A C11A 1.382(4)
C10A H10A 0.9300
C11A H11A 0.9300
N1B C1B 1.340(9)
N1B C3B 1.341(9)
C1B C2B 1.385(8)
C1B H1B 0.9300
C2B C5B 1.377(9)
C2B H2B 0.9300
C3B C4B 1.376(8)
C3B H3B 0.9300
C4B C5B 1.386(8)
C4B H4B 0.9300
C5B N2B 1.441(7)
N2B N3B 1.232(9)
N3B C6B 1.422(7)
C6B C9B 1.373(9)
C6B C7B 1.399(8)
C7B C8B 1.381(8)
C7B H7B 0.9300
C8B C11B 1.387(9)
C8B H8B 0.9300
C9B C10B 1.398(8)
C9B H9B 0.9300
C10B C11B 1.380(9)
C10B H10B 0.9300
C11B H11B 0.9300
